data_7013418
loop_
_publ_author_name
'Fan, Daming'
'Yang, Chang-Tong'
'Ranford, John D.'
'Vittal, Jagadese J.'
'Foo Lee, Peng'

_publ_section_title
;
 Synthesis, characterization, and biological activities of
 2-phenylpyridine gold(iii) complexes with thiolate ligandsElectronic
 supplementary information (ESI) available: ESMS data. See
 http://www.rsc.org/suppdata/dt/b3/b307610e/
;
_journal_issue 17
_journal_name_full 'Dalton Transactions'
_journal_page_first 3376
_journal_paper_doi 10.1039/b307610e
_journal_year 2003
_chemical_compound_source 'see text'
_chemical_formula_sum 'C18 H15 Au N O3.5 S'
_chemical_formula_weight 530.34
_chemical_name_systematic
;
?
;
_space_group_IT_number 60
_symmetry_cell_setting orthorhombic
_symmetry_space_group_name_Hall '-P 2n 2ab'
_symmetry_space_group_name_H-M 'P b c n'
_atom_sites_solution_hydrogens geom
_atom_sites_solution_primary direct
_atom_sites_solution_secondary difmap
_audit_creation_method SHELXL
_cell_angle_alpha 90.00
_cell_angle_beta 90.00
_cell_angle_gamma 90.00
_cell_formula_units_Z 8
_cell_length_a 13.013(4)
_cell_length_b 20.133(4)
_cell_length_c 13.332(2)
_cell_measurement_reflns_used 8192
_cell_measurement_temperature 293(2)
_cell_measurement_theta_max 29.32
_cell_measurement_theta_min 1.86
_cell_volume 3492.9(14)
_computing_cell_refinement 'SAINT (Siemens, 1996)'
_computing_data_collection 'SMART (Siemens, 1996)'
_computing_data_reduction 'SAINT (Siemens, 1996)'
_computing_molecular_graphics 'SHELXTL (Siemens, 1996)'
_computing_publication_material 'SHELXTL (Siemens, 1996)'
_computing_structure_refinement 'SHELXTL (Siemens, 1996)'
_computing_structure_solution 'SHELXS-86 (Sheldrick, 1990)'
_diffrn_ambient_temperature 293(2)
_diffrn_measured_fraction_theta_full 0.925
_diffrn_measured_fraction_theta_max 0.925
_diffrn_measurement_device 'Siemens SMART CCD System'
_diffrn_measurement_method 'frames \w scans'
_diffrn_radiation_monochromator graphite
_diffrn_radiation_source 'fine-focus sealed tube'
_diffrn_radiation_type MoK\a
_diffrn_radiation_wavelength 0.71073
_diffrn_reflns_av_R_equivalents 0.0467
_diffrn_reflns_av_sigmaI/netI 0.0383
_diffrn_reflns_limit_h_max 17
_diffrn_reflns_limit_h_min -17
_diffrn_reflns_limit_k_max 19
_diffrn_reflns_limit_k_min -26
_diffrn_reflns_limit_l_max 18
_diffrn_reflns_limit_l_min -17
_diffrn_reflns_number 20261
_diffrn_reflns_theta_full 29.32
_diffrn_reflns_theta_max 29.32
_diffrn_reflns_theta_min 1.86
_exptl_absorpt_coefficient_mu 8.562
_exptl_absorpt_correction_T_max 0.5413
_exptl_absorpt_correction_T_min 0.2917
_exptl_absorpt_correction_type 'SADABS (Sheldrick, 1996)'
_exptl_crystal_colour yellow
_exptl_crystal_density_diffrn 2.017
_exptl_crystal_density_meas ?
_exptl_crystal_description 'rectangular blocks'
_exptl_crystal_F_000 2024
_exptl_crystal_size_max 0.38
_exptl_crystal_size_mid 0.13
_exptl_crystal_size_min 0.08
_refine_diff_density_max 2.545
_refine_diff_density_min -1.317
_refine_diff_density_rms 0.181
_refine_ls_extinction_coef 0.00011(4)
_refine_ls_extinction_expression Fc^*^=kFc[1+0.001xFc^2^\l^3^/sin(2\q)]^-1/4^
_refine_ls_extinction_method SHELXL
_refine_ls_goodness_of_fit_ref 1.251
_refine_ls_hydrogen_treatment mixed
_refine_ls_matrix_type full
_refine_ls_number_parameters 233
_refine_ls_number_reflns 4431
_refine_ls_number_restraints 0
_refine_ls_restrained_S_all 1.251
_refine_ls_R_factor_all 0.0763
_refine_ls_R_factor_gt 0.0489
_refine_ls_shift/su_max 0.000
_refine_ls_shift/su_mean 0.000
_refine_ls_structure_factor_coef Fsqd
_refine_ls_weighting_details 'calc w=1/[\s^2^(Fo^2^)+(0.0359P)^2^+16.5456P] where P=(Fo^2^+2Fc^2^)/3'
_refine_ls_weighting_scheme calc
_refine_ls_wR_factor_gt 0.1048
_refine_ls_wR_factor_ref 0.1129
_reflns_number_observed 3281
_reflns_number_total 4431
_reflns_observed_criterion >2sigma(I)
_cod_data_source_file b307610e.txt
_cod_data_source_block jdr20
_cod_original_cell_volume 3492.7(13)
_cod_original_sg_symbol_H-M Pbcn
_cod_original_formula_sum 'C18 H15 Au N O3.50 S'
_cod_database_code 7013418

loop_
_symmetry_equiv_pos_as_xyz
'x, y, z'
'-x+1/2, -y+1/2, z+1/2'
'-x, y, -z+1/2'
'x+1/2, -y+1/2, -z'
'-x, -y, -z'
'x-1/2, y-1/2, -z-1/2'
'x, -y, z-1/2'
'-x-1/2, y-1/2, z'

loop_
_atom_site_label
_atom_site_type_symbol
_atom_site_fract_x
_atom_site_fract_y
_atom_site_fract_z
_atom_site_U_iso_or_equiv
_atom_site_adp_type
_atom_site_occupancy
_atom_site_symmetry_multiplicity
_atom_site_calc_flag
_atom_site_refinement_flags
_atom_site_disorder_assembly
_atom_site_disorder_group
Au1 Au 0.39226(2) 0.924371(13) 0.12395(2) 0.03141(11) Uani 1 1 d . . .
N1 N 0.3596(5) 1.0251(3) 0.1288(5) 0.0347(13) Uani 1 1 d . . .
C1 C 0.2649(7) 1.0496(5) 0.1301(6) 0.046(2) Uani 1 1 d . . .
H1 H 0.2089 1.0209 0.1286 0.055 Uiso 1 1 calc R . .
C2 C 0.2491(8) 1.1177(5) 0.1338(7) 0.056(2) Uani 1 1 d . . .
H2 H 0.1828 1.1348 0.1351 0.068 Uiso 1 1 calc R . .
C3 C 0.3330(9) 1.1597(5) 0.1354(7) 0.057(2) Uani 1 1 d . . .
H3 H 0.3238 1.2055 0.1377 0.069 Uiso 1 1 calc R . .
C4 C 0.4313(8) 1.1329(4) 0.1337(6) 0.049(2) Uani 1 1 d . . .
H4 H 0.4884 1.1606 0.1354 0.059 Uiso 1 1 calc R . .
C5 C 0.4441(6) 1.0642(4) 0.1294(6) 0.0358(17) Uani 1 1 d . . .
C6 C 0.5415(6) 1.0289(4) 0.1264(6) 0.0344(15) Uani 1 1 d . . .
C7 C 0.6372(7) 1.0604(4) 0.1261(6) 0.0415(18) Uani 1 1 d . . .
H7 H 0.6408 1.1065 0.1282 0.050 Uiso 1 1 calc R . .
C8 C 0.7270(7) 1.0231(5) 0.1226(6) 0.049(2) Uani 1 1 d . . .
H8 H 0.7905 1.0443 0.1214 0.059 Uiso 1 1 calc R . .
C9 C 0.7221(7) 0.9550(5) 0.1207(7) 0.047(2) Uani 1 1 d . . .
H9 H 0.7824 0.9302 0.1205 0.056 Uiso 1 1 calc R . .
C10 C 0.6272(7) 0.9228(4) 0.1191(6) 0.0414(18) Uani 1 1 d . . .
H10 H 0.6249 0.8767 0.1158 0.050 Uiso 1 1 calc R . .
C11 C 0.5363(6) 0.9587(4) 0.1224(6) 0.0311(15) Uani 1 1 d . . .
S1 S 0.43393(18) 0.81468(10) 0.11633(18) 0.0444(5) Uani 1 1 d . . .
C12 C 0.3481(6) 0.7891(3) 0.0198(6) 0.0348(17) Uani 1 1 d . . .
C13 C 0.3888(7) 0.7451(4) -0.0511(7) 0.046(2) Uani 1 1 d . . .
H13 H 0.4559 0.7300 -0.0443 0.055 Uiso 1 1 calc R . .
C14 C 0.3297(9) 0.7242(5) -0.1310(8) 0.062(3) Uani 1 1 d . . .
H14 H 0.3574 0.6946 -0.1772 0.075 Uiso 1 1 calc R . .
C15 C 0.2309(9) 0.7460(5) -0.1434(7) 0.056(3) Uani 1 1 d . . .
H15 H 0.1925 0.7334 -0.1990 0.067 Uiso 1 1 calc R . .
C16 C 0.1891(7) 0.7881(4) -0.0699(7) 0.048(2) Uani 1 1 d . . .
H16 H 0.1211 0.8018 -0.0758 0.058 Uiso 1 1 calc R . .
C17 C 0.2465(6) 0.8096(4) 0.0107(6) 0.0362(17) Uani 1 1 d . . .
C18 C 0.1911(6) 0.8527(4) 0.0844(6) 0.0384(18) Uani 1 1 d . . .
O1 O 0.2390(4) 0.9000(3) 0.1323(5) 0.0485(15) Uani 1 1 d . . .
O2 O 0.0993(5) 0.8419(4) 0.1009(6) 0.0612(19) Uani 1 1 d . . .
O1S O 0.0000 0.919(2) 0.2500 0.094(13) Uiso 0.50 2 d SP . .
O2S O -0.033(3) 0.9204(18) 0.224(2) 0.052(7) Uiso 0.25 1 d P . .
O3S O -0.007(3) 0.9238(19) -0.069(3) 0.070(11) Uiso 0.25 1 d P . .
O4S O -0.029(3) 0.942(2) -0.014(3) 0.063(11) Uiso 0.25 1 d P . .
O5S O -0.003(5) 0.942(3) -0.038(5) 0.089(19) Uiso 0.25 1 d P . .
O6S O 0.0000 1.057(3) 0.2500 0.066(19) Uiso 0.25 2 d SP . .
O7S O -0.010(3) 1.055(3) 0.215(4) 0.032(10) Uiso 0.13 1 d P . .

loop_
_atom_site_aniso_label
_atom_site_aniso_U_11
_atom_site_aniso_U_22
_atom_site_aniso_U_33
_atom_site_aniso_U_23
_atom_site_aniso_U_13
_atom_site_aniso_U_12
Au1 0.03598(17) 0.03011(16) 0.02816(15) -0.00276(12) 0.00132(13) -0.00250(12)
N1 0.043(4) 0.032(3) 0.028(3) 0.003(3) 0.005(3) 0.006(3)
C1 0.045(5) 0.047(5) 0.046(5) -0.007(4) 0.005(4) 0.007(4)
C2 0.064(6) 0.050(5) 0.056(5) -0.011(5) -0.013(5) 0.019(5)
C3 0.078(7) 0.032(4) 0.062(6) 0.001(4) -0.013(6) 0.013(5)
C4 0.073(6) 0.033(4) 0.041(5) 0.010(4) -0.001(5) 0.001(4)
C5 0.044(5) 0.036(4) 0.027(3) -0.004(3) 0.011(4) -0.003(3)
C6 0.043(4) 0.039(4) 0.022(3) -0.001(3) 0.004(4) -0.005(3)
C7 0.051(5) 0.038(4) 0.036(4) 0.001(4) 0.003(4) -0.012(3)
C8 0.041(5) 0.068(6) 0.040(4) 0.004(5) -0.002(4) -0.012(4)
C9 0.034(4) 0.060(6) 0.046(5) 0.001(5) -0.001(4) 0.003(4)
C10 0.048(5) 0.045(5) 0.031(4) -0.003(4) -0.003(4) 0.000(4)
C11 0.033(4) 0.038(4) 0.023(3) 0.003(3) 0.003(3) -0.004(3)
S1 0.0485(12) 0.0325(10) 0.0522(12) 0.0013(10) -0.0054(11) 0.0012(9)
C12 0.044(5) 0.019(3) 0.042(4) 0.000(3) 0.005(4) -0.005(3)
C13 0.061(6) 0.020(4) 0.056(5) -0.003(3) 0.012(4) -0.007(4)
C14 0.089(8) 0.038(5) 0.060(6) -0.022(5) 0.018(6) -0.018(5)
C15 0.078(7) 0.050(6) 0.040(5) -0.010(4) 0.001(5) -0.021(5)
C16 0.051(6) 0.044(5) 0.050(5) -0.001(4) 0.002(4) -0.010(4)
C17 0.043(5) 0.028(4) 0.038(4) 0.004(3) 0.006(3) -0.011(3)
C18 0.038(5) 0.035(4) 0.042(4) 0.005(3) 0.002(3) -0.001(3)
O1 0.038(3) 0.051(3) 0.057(4) -0.022(3) 0.007(3) -0.005(3)
O2 0.044(4) 0.062(4) 0.078(5) -0.024(4) 0.013(3) -0.017(3)

loop_
_atom_type_symbol
_atom_type_description
_atom_type_scat_dispersion_real
_atom_type_scat_dispersion_imag
_atom_type_scat_source
C C 0.0033 0.0016 'International Tables Vol C Tables 4.2.6.8 and 6.1.1.4'
H H 0.0000 0.0000 'International Tables Vol C Tables 4.2.6.8 and 6.1.1.4'
N N 0.0061 0.0033 'International Tables Vol C Tables 4.2.6.8 and 6.1.1.4'
O O 0.0106 0.0060 'International Tables Vol C Tables 4.2.6.8 and 6.1.1.4'
S S 0.1246 0.1234 'International Tables Vol C Tables 4.2.6.8 and 6.1.1.4'
Au Au -2.0133 8.8022 'International Tables Vol C Tables 4.2.6.8 and 6.1.1.4'

loop_
_geom_angle_atom_site_label_1
_geom_angle_atom_site_label_2
_geom_angle_atom_site_label_3
_geom_angle
_geom_angle_site_symmetry_1
_geom_angle_site_symmetry_3
_geom_angle_publ_flag
C11 Au1 O1 173.1(3) . . ?
C11 Au1 N1 81.6(3) . . ?
O1 Au1 N1 91.9(3) . . ?
C11 Au1 S1 96.4(2) . . ?
O1 Au1 S1 90.11(18) . . ?
N1 Au1 S1 177.88(19) . . ?
C1 N1 C5 122.7(7) . . ?
C1 N1 Au1 123.6(6) . . ?
C5 N1 Au1 113.8(5) . . ?
N1 C1 C2 120.3(9) . . ?
C3 C2 C1 119.3(9) . . ?
C2 C3 C4 119.2(8) . . ?
C3 C4 C5 119.8(9) . . ?
N1 C5 C4 118.7(8) . . ?
N1 C5 C6 115.1(7) . . ?
C4 C5 C6 126.2(8) . . ?
C7 C6 C11 119.7(7) . . ?
C7 C6 C5 123.7(7) . . ?
C11 C6 C5 116.6(7) . . ?
C8 C7 C6 120.2(8) . . ?
C9 C8 C7 120.1(8) . . ?
C8 C9 C10 120.4(8) . . ?
C11 C10 C9 120.8(8) . . ?
C10 C11 C6 118.7(7) . . ?
C10 C11 Au1 128.4(6) . . ?
C6 C11 Au1 112.9(5) . . ?
C12 S1 Au1 99.4(3) . . ?
C17 C12 C13 119.2(8) . . ?
C17 C12 S1 125.0(6) . . ?
C13 C12 S1 115.7(7) . . ?
C14 C13 C12 120.3(9) . . ?
C15 C14 C13 121.2(9) . . ?
C14 C15 C16 118.3(9) . . ?
C17 C16 C15 121.5(9) . . ?
C16 C17 C12 119.4(8) . . ?
C16 C17 C18 115.7(8) . . ?
C12 C17 C18 124.9(7) . . ?
O2 C18 O1 120.2(8) . . ?
O2 C18 C17 118.8(8) . . ?
O1 C18 C17 121.0(7) . . ?
C18 O1 Au1 127.6(5) . . ?
O2S O1S O2S 175(10) 3 . ?
O1S O2S O2S 2(7) . 3 ?
O5S O3S O4S 29(8) . . ?

loop_
_geom_bond_atom_site_label_1
_geom_bond_atom_site_label_2
_geom_bond_distance
_geom_bond_site_symmetry_2
_geom_bond_publ_flag
Au1 C11 1.998(7) . ?
Au1 O1 2.057(6) . ?
Au1 N1 2.074(6) . ?
Au1 S1 2.276(2) . ?
N1 C1 1.327(11) . ?
N1 C5 1.351(10) . ?
C1 C2 1.387(13) . ?
C2 C3 1.382(15) . ?
C3 C4 1.388(15) . ?
C4 C5 1.394(11) . ?
C5 C6 1.454(11) . ?
C6 C7 1.398(11) . ?
C6 C11 1.416(11) . ?
C7 C8 1.390(13) . ?
C8 C9 1.372(13) . ?
C9 C10 1.394(12) . ?
C10 C11 1.387(11) . ?
S1 C12 1.780(8) . ?
C12 C17 1.391(11) . ?
C12 C13 1.398(11) . ?
C13 C14 1.380(14) . ?
C14 C15 1.368(15) . ?
C15 C16 1.405(13) . ?
C16 C17 1.378(11) . ?
C17 C18 1.495(11) . ?
C18 O2 1.234(10) . ?
C18 O1 1.305(10) . ?
O1S O2S 0.55(4) 3 ?
O1S O2S 0.55(4) . ?
O2S O2S 1.11(8) 3 ?
O3S O5S 0.56(7) . ?
O3S O4S 0.87(6) . ?
O6S O7S 0.49(6) 3 ?
O7S O7S 0.98(12) 3 ?

loop_
_geom_torsion_atom_site_label_1
_geom_torsion_atom_site_label_2
_geom_torsion_atom_site_label_3
_geom_torsion_atom_site_label_4
_geom_torsion
_geom_torsion_site_symmetry_1
_geom_torsion_site_symmetry_2
_geom_torsion_site_symmetry_3
_geom_torsion_site_symmetry_4
_geom_torsion_publ_flag
C11 Au1 N1 C1 178.8(7) . . . . ?
O1 Au1 N1 C1 -3.4(7) . . . . ?
S1 Au1 N1 C1 159(5) . . . . ?
C11 Au1 N1 C5 -0.4(5) . . . . ?
O1 Au1 N1 C5 177.3(5) . . . . ?
S1 Au1 N1 C5 -20(5) . . . . ?
C5 N1 C1 C2 -1.0(13) . . . . ?
Au1 N1 C1 C2 179.8(6) . . . . ?
N1 C1 C2 C3 0.4(14) . . . . ?
C1 C2 C3 C4 -0.2(14) . . . . ?
C2 C3 C4 C5 0.6(14) . . . . ?
C1 N1 C5 C4 1.5(12) . . . . ?
Au1 N1 C5 C4 -179.3(6) . . . . ?
C1 N1 C5 C6 -179.2(7) . . . . ?
Au1 N1 C5 C6 0.0(8) . . . . ?
C3 C4 C5 N1 -1.2(12) . . . . ?
C3 C4 C5 C6 179.6(8) . . . . ?
N1 C5 C6 C7 179.8(7) . . . . ?
C4 C5 C6 C7 -1.0(13) . . . . ?
N1 C5 C6 C11 0.6(10) . . . . ?
C4 C5 C6 C11 179.8(7) . . . . ?
C11 C6 C7 C8 -0.5(12) . . . . ?
C5 C6 C7 C8 -179.6(8) . . . . ?
C6 C7 C8 C9 -0.9(13) . . . . ?
C7 C8 C9 C10 2.1(13) . . . . ?
C8 C9 C10 C11 -2.0(13) . . . . ?
C9 C10 C11 C6 0.6(11) . . . . ?
C9 C10 C11 Au1 -178.6(6) . . . . ?
C7 C6 C11 C10 0.6(11) . . . . ?
C5 C6 C11 C10 179.8(7) . . . . ?
C7 C6 C11 Au1 179.9(6) . . . . ?
C5 C6 C11 Au1 -0.9(8) . . . . ?
O1 Au1 C11 C10 160(2) . . . . ?
N1 Au1 C11 C10 179.9(8) . . . . ?
S1 Au1 C11 C10 -0.8(7) . . . . ?
O1 Au1 C11 C6 -19(3) . . . . ?
N1 Au1 C11 C6 0.7(5) . . . . ?
S1 Au1 C11 C6 180.0(5) . . . . ?
C11 Au1 S1 C12 -132.6(3) . . . . ?
O1 Au1 S1 C12 49.7(3) . . . . ?
N1 Au1 S1 C12 -113(5) . . . . ?
Au1 S1 C12 C17 -41.6(7) . . . . ?
Au1 S1 C12 C13 138.2(5) . . . . ?
C17 C12 C13 C14 2.1(12) . . . . ?
S1 C12 C13 C14 -177.7(7) . . . . ?
C12 C13 C14 C15 0.6(14) . . . . ?
C13 C14 C15 C16 -3.0(14) . . . . ?
C14 C15 C16 C17 2.8(14) . . . . ?
C15 C16 C17 C12 -0.1(12) . . . . ?
C15 C16 C17 C18 -178.4(8) . . . . ?
C13 C12 C17 C16 -2.3(11) . . . . ?
S1 C12 C17 C16 177.5(6) . . . . ?
C13 C12 C17 C18 175.8(7) . . . . ?
S1 C12 C17 C18 -4.4(11) . . . . ?
C16 C17 C18 O2 34.8(11) . . . . ?
C12 C17 C18 O2 -143.4(8) . . . . ?
C16 C17 C18 O1 -146.7(8) . . . . ?
C12 C17 C18 O1 35.1(12) . . . . ?
O2 C18 O1 Au1 176.4(6) . . . . ?
C17 C18 O1 Au1 -2.1(11) . . . . ?
C11 Au1 O1 C18 160(2) . . . . ?
N1 Au1 O1 C18 140.6(7) . . . . ?
S1 Au1 O1 C18 -38.8(7) . . . . ?
